data_7239799
loop_
_publ_author_name
'Kumar, Vijith'
'Xu, Yijue'
'Leroy, C\'esar'
'Bryce, David L.'

_publ_section_title
;
 Direct investigation of chalcogen bonds by multinuclear solid-state
 magnetic resonance and vibrational spectroscopy.
;
_journal_issue 7
_journal_name_full 'Physical chemistry chemical physics : PCCP'
_journal_page_first 3817
_journal_page_last 3824
_journal_paper_doi 10.1039/c9cp06267j
_journal_volume 22
_journal_year 2020
_chemical_formula_moiety 'C8 H7 N Te'
_chemical_formula_sum 'C8 H7 N Te'
_chemical_formula_weight 244.75
_space_group_crystal_system monoclinic
_space_group_IT_number 14
_space_group_name_Hall '-P 2ybc'
_space_group_name_H-M_alt 'P 1 21/c 1'
_atom_sites_solution_hydrogens geom
_audit_creation_date 2019-09-27
_audit_creation_method
;
Olex2 1.2
(compiled 2018.05.29 svn.r3508 for OlexSys, GUI svn.r5506)
;
_audit_update_record
;
2019-09-27 deposited with the CCDC.	2020-01-21 downloaded from the CCDC.
;
_cell_angle_alpha 90
_cell_angle_beta 95.82(2)
_cell_angle_gamma 90
_cell_formula_units_Z 4
_cell_length_a 6.031(4)
_cell_length_b 16.042(11)
_cell_length_c 8.787(7)
_cell_measurement_reflns_used 9909
_cell_measurement_temperature 293(2)
_cell_measurement_theta_max 26.89
_cell_measurement_theta_min 2.54
_cell_volume 845.8(11)
_computing_molecular_graphics 'Olex2 (Dolomanov et al., 2009)'
_computing_publication_material 'Olex2 (Dolomanov et al., 2009)'
_computing_structure_refinement 'ShelXL (Sheldrick, 2015)'
_computing_structure_solution 'SHELXT 2014/5 (Sheldrick, 2014)'
_diffrn_ambient_temperature 293.15
_diffrn_detector 'Bruker APEX2 area detector'
_diffrn_detector_area_resol_mean 7.9
_diffrn_detector_type 'CCD area detector'
_diffrn_measured_fraction_theta_full 1.000
_diffrn_measured_fraction_theta_max 0.995
_diffrn_measurement_device 'three-circle diffractometer'
_diffrn_measurement_device_type 'Bruker SMART APEX2 area detector'
_diffrn_measurement_method '\w and \f scans'
_diffrn_radiation_monochromator 'mirror optics'
_diffrn_radiation_probe x-ray
_diffrn_radiation_type MoK\a
_diffrn_radiation_wavelength 0.71073
_diffrn_reflns_av_R_equivalents 0.0407
_diffrn_reflns_av_unetI/netI 0.0144
_diffrn_reflns_Laue_measured_fraction_full 1.000
_diffrn_reflns_Laue_measured_fraction_max 0.995
_diffrn_reflns_limit_h_max 7
_diffrn_reflns_limit_h_min -7
_diffrn_reflns_limit_k_max 20
_diffrn_reflns_limit_k_min -20
_diffrn_reflns_limit_l_max 11
_diffrn_reflns_limit_l_min -11
_diffrn_reflns_number 31142
_diffrn_reflns_point_group_measured_fraction_full 1.000
_diffrn_reflns_point_group_measured_fraction_max 0.995
_diffrn_reflns_theta_full 25.242
_diffrn_reflns_theta_max 27.506
_diffrn_reflns_theta_min 2.539
_diffrn_source 'microfocus sealed X-ray tube'
_diffrn_source_type 'Incoatec I\ms'
_exptl_absorpt_coefficient_mu 3.441
_exptl_absorpt_correction_T_max 0.7456
_exptl_absorpt_correction_T_min 0.5315
_exptl_absorpt_correction_type multi-scan
_exptl_absorpt_process_details
'SADABS-2016/2 (Bruker,2016/2) was used for absorption correction. wR2(int) was 0.0816 before and 0.0530 after correction. The Ratio of minimum to maximum transmission is 0.7128. The \l/2 correction factor is Not present.'
_exptl_crystal_colour 'clear light colourless'
_exptl_crystal_colour_lustre clear
_exptl_crystal_colour_modifier light
_exptl_crystal_colour_primary colourless
_exptl_crystal_density_diffrn 1.922
_exptl_crystal_description plate
_exptl_crystal_F_000 456
_exptl_crystal_size_max 0.18
_exptl_crystal_size_mid 0.16
_exptl_crystal_size_min 0.08
_refine_diff_density_max 0.435
_refine_diff_density_min -0.337
_refine_diff_density_rms 0.060
_refine_ls_extinction_method none
_refine_ls_goodness_of_fit_ref 1.158
_refine_ls_hydrogen_treatment constr
_refine_ls_matrix_type full
_refine_ls_number_parameters 146
_refine_ls_number_reflns 1938
_refine_ls_number_restraints 84
_refine_ls_restrained_S_all 1.145
_refine_ls_R_factor_all 0.0241
_refine_ls_R_factor_gt 0.0190
_refine_ls_shift/su_max 0.001
_refine_ls_shift/su_mean 0.000
_refine_ls_structure_factor_coef Fsqd
_refine_ls_weighting_details 'w=1/[\s^2^(Fo^2^)+(0.0180P)^2^+0.2454P] where P=(Fo^2^+2Fc^2^)/3'
_refine_ls_weighting_scheme calc
_refine_ls_wR_factor_gt 0.0410
_refine_ls_wR_factor_ref 0.0424
_reflns_Friedel_coverage 0.000
_reflns_number_gt 1709
_reflns_number_total 1938
_reflns_threshold_expression 'I > 2\s(I)'
_cod_data_source_file c9cp06267j2.cif
_cod_data_source_block vks16_a
_cod_depositor_comments 'Adding full bibliography for 7239797--7239799.cif.'
_cod_original_cell_volume 845.7(11)
_cod_database_code 7239799
_shelx_shelxl_version_number 2018/3
_shelx_space_group_comment
;
The symmetry employed for this shelxl refinement is uniquely defined
by the following loop, which should always be used as a source of
symmetry information in preference to the above space-group names.
They are only intended as comments.
;
_shelx_estimated_absorpt_t_max 0.770
_shelx_estimated_absorpt_t_min 0.576
_olex2_refinement_description
;
1. Fixed Uiso
 At 1.2 times of:
  All C(H) groups, All C(H,H,H,H) groups
2. Rigid body (RIGU) restrains
 C1, C2, C3, C4, C5, C6, C1A, C2A, C3A, C4A, C5A, C6A
 with sigma for 1-2 distances of 0.004 and sigma for 1-3 distances of 0.004
 C1, C1A
 with sigma for 1-2 distances of 0.0001 and sigma for 1-3 distances of 0.0001
3. Same fragment restrains
{C1, C2, C3, C4, C5, C6} sigma for 1-2: 0.02, 1-3: 0.04
as
{C1A, C2A, C3A, C4A, C5A, C6A}
4. Others
 Sof(H7BC)=Sof(H7BD)=Sof(C1A)=Sof(C2A)=Sof(H2A)=Sof(C3A)=Sof(H3A)=Sof(C4A)=
 Sof(H4A)=Sof(C5A)=Sof(H5A)=Sof(C6A)=Sof(H6A)=1-FVAR(1)
 Sof(H7AA)=Sof(H7AB)=Sof(C1)=Sof(C2)=Sof(H2)=Sof(C3)=Sof(H3)=Sof(C4)=Sof(H4)=
 Sof(C5)=Sof(H5)=Sof(C6)=Sof(H6)=FVAR(1)
5.a Secondary CH2 refined with riding coordinates:
 C7(H7AA,H7AB), C7(H7BC,H7BD)
5.b Aromatic/amide H refined with riding coordinates:
 C2(H2), C3(H3), C4(H4), C5(H5), C6(H6), C2A(H2A), C3A(H3A), C4A(H4A),
 C5A(H5A), C6A(H6A)
;
_olex2_submission_special_instructions 'No special instructions were received'

loop_
_space_group_symop_operation_xyz
'x, y, z'
'-x, y+1/2, -z+1/2'
'-x, -y, -z'
'x, -y-1/2, z-1/2'

loop_
_atom_site_label
_atom_site_type_symbol
_atom_site_fract_x
_atom_site_fract_y
_atom_site_fract_z
_atom_site_U_iso_or_equiv
_atom_site_adp_type
_atom_site_occupancy
_atom_site_site_symmetry_order
_atom_site_calc_flag
_atom_site_refinement_flags_posn
_atom_site_refinement_flags_adp
_atom_site_refinement_flags_occupancy
_atom_site_disorder_assembly
_atom_site_disorder_group
Te1 Te 0.15744(2) 0.60408(2) 0.06836(2) 0.04372(7) Uani 1 1 d . . . . .
N1 N 0.6927(4) 0.60617(15) 0.0910(3) 0.0657(7) Uani 1 1 d . . . . .
C7 C 0.1594(4) 0.69004(15) 0.2600(3) 0.0506(5) Uani 1 1 d . . . . .
H7AA H 0.229788 0.741583 0.232912 0.061 Uiso 0.46(3) 1 calc R . P A 1
H7AB H 0.006480 0.702886 0.276343 0.061 Uiso 0.46(3) 1 calc R . P A 1
H7BC H 0.212560 0.744079 0.229987 0.061 Uiso 0.54(3) 1 calc R . P A 2
H7BD H 0.008657 0.696941 0.287302 0.061 Uiso 0.54(3) 1 calc R . P A 2
C8 C 0.5040(4) 0.60730(15) 0.0836(3) 0.0490(6) Uani 1 1 d . . . . .
C1 C 0.272(3) 0.6600(14) 0.401(2) 0.041(3) Uani 0.46(3) 1 d D U P A 1
C2 C 0.492(3) 0.6793(15) 0.450(2) 0.052(3) Uani 0.46(3) 1 d D U P A 1
H2 H 0.568504 0.715698 0.391968 0.062 Uiso 0.46(3) 1 calc R . P A 1
C3 C 0.605(3) 0.6463(13) 0.585(2) 0.065(3) Uani 0.46(3) 1 d D U P A 1
H3 H 0.750587 0.661669 0.617436 0.078 Uiso 0.46(3) 1 calc R . P A 1
C4 C 0.491(4) 0.5905(10) 0.6659(15) 0.067(4) Uani 0.46(3) 1 d D U P A 1
H4 H 0.557929 0.569854 0.758102 0.080 Uiso 0.46(3) 1 calc R . P A 1
C5 C 0.283(4) 0.5649(12) 0.615(2) 0.072(3) Uani 0.46(3) 1 d D U P A 1
H5 H 0.211493 0.525247 0.669876 0.086 Uiso 0.46(3) 1 calc R . P A 1
C6 C 0.177(3) 0.5972(15) 0.482(2) 0.054(3) Uani 0.46(3) 1 d D U P A 1
H6 H 0.038077 0.576499 0.445977 0.065 Uiso 0.46(3) 1 calc R . P A 1
C1A C 0.309(3) 0.6580(12) 0.3996(17) 0.038(3) Uani 0.54(3) 1 d D U P A 2
C2A C 0.514(3) 0.6978(13) 0.435(2) 0.047(2) Uani 0.54(3) 1 d D U P A 2
H2A H 0.559579 0.740571 0.373903 0.056 Uiso 0.54(3) 1 calc R . P A 2
C3A C 0.647(2) 0.6719(11) 0.5639(16) 0.060(3) Uani 0.54(3) 1 d D U P A 2
H3A H 0.784100 0.697275 0.589005 0.072 Uiso 0.54(3) 1 calc R . P A 2
C4A C 0.579(3) 0.6090(10) 0.6561(14) 0.068(3) Uani 0.54(3) 1 d D U P A 2
H4A H 0.675883 0.589617 0.737534 0.081 Uiso 0.54(3) 1 calc R . P A 2
C5A C 0.371(3) 0.5750(8) 0.6287(15) 0.065(3) Uani 0.54(3) 1 d D U P A 2
H5A H 0.321832 0.534701 0.693463 0.078 Uiso 0.54(3) 1 calc R . P A 2
C6A C 0.237(3) 0.6021(12) 0.503(2) 0.058(3) Uani 0.54(3) 1 d D U P A 2
H6A H 0.092226 0.581886 0.486716 0.069 Uiso 0.54(3) 1 calc R . P A 2

loop_
_atom_site_aniso_label
_atom_site_aniso_U_11
_atom_site_aniso_U_22
_atom_site_aniso_U_33
_atom_site_aniso_U_23
_atom_site_aniso_U_13
_atom_site_aniso_U_12
Te1 0.03091(9) 0.05197(10) 0.04732(10) -0.00577(7) -0.00069(6) -0.00163(6)
N1 0.0363(12) 0.0881(19) 0.0725(16) -0.0066(12) 0.0048(10) 0.0011(10)
C7 0.0486(13) 0.0466(13) 0.0555(14) -0.0094(11) -0.0006(11) 0.0078(11)
C8 0.0368(12) 0.0581(14) 0.0519(14) -0.0046(11) 0.0041(10) -0.0009(10)
C1 0.030(5) 0.034(5) 0.061(6) -0.015(4) 0.012(4) 0.006(4)
C2 0.053(5) 0.051(10) 0.054(5) -0.007(4) 0.014(4) -0.009(4)
C3 0.057(6) 0.064(10) 0.071(7) -0.016(6) -0.006(5) -0.001(5)
C4 0.082(10) 0.061(8) 0.054(5) -0.005(4) -0.006(6) 0.004(7)
C5 0.095(10) 0.066(6) 0.051(5) -0.003(4) -0.008(6) -0.022(7)
C6 0.056(7) 0.060(5) 0.045(5) -0.010(4) -0.003(4) -0.020(5)
C1A 0.030(5) 0.049(5) 0.035(4) -0.003(3) 0.000(3) 0.007(3)
C2A 0.046(4) 0.042(6) 0.051(5) -0.008(3) -0.002(3) -0.010(3)
C3A 0.054(5) 0.064(7) 0.058(5) -0.022(4) -0.014(3) 0.000(4)
C4A 0.084(8) 0.062(7) 0.053(5) -0.009(4) -0.016(5) 0.016(6)
C5A 0.090(10) 0.052(5) 0.052(5) 0.000(4) -0.006(6) -0.007(6)
C6A 0.059(7) 0.059(4) 0.055(6) -0.008(4) 0.003(4) -0.017(5)

loop_
_atom_type_symbol
_atom_type_description
_atom_type_scat_dispersion_real
_atom_type_scat_dispersion_imag
_atom_type_scat_source
C C 0.0033 0.0016 'International Tables Vol C Tables 4.2.6.8 and 6.1.1.4'
H H 0.0000 0.0000 'International Tables Vol C Tables 4.2.6.8 and 6.1.1.4'
N N 0.0061 0.0033 'International Tables Vol C Tables 4.2.6.8 and 6.1.1.4'
Te Te -0.5308 1.6751 'International Tables Vol C Tables 4.2.6.8 and 6.1.1.4'

loop_
_geom_angle_atom_site_label_1
_geom_angle_atom_site_label_2
_geom_angle_atom_site_label_3
_geom_angle
C8 Te1 C7 90.45(9)
Te1 C7 H7AA 108.6
Te1 C7 H7AB 108.6
Te1 C7 H7BC 109.4
Te1 C7 H7BD 109.4
H7AA C7 H7AB 107.5
H7BC C7 H7BD 108.0
C1 C7 Te1 114.8(11)
C1 C7 H7AA 108.6
C1 C7 H7AB 108.6
C1A C7 Te1 111.3(9)
C1A C7 H7BC 109.4
C1A C7 H7BD 109.4
N1 C8 Te1 177.6(2)
C2 C1 C7 123.4(13)
C2 C1 C6 115.1(11)
C6 C1 C7 120.5(12)
C1 C2 H2 118.4
C1 C2 C3 123.1(11)
C3 C2 H2 118.4
C2 C3 H3 121.4
C4 C3 C2 117.2(10)
C4 C3 H3 121.4
C3 C4 H4 119.2
C5 C4 C3 121.6(10)
C5 C4 H4 119.2
C4 C5 H5 120.0
C4 C5 C6 120.1(11)
C6 C5 H5 120.0
C1 C6 H6 118.9
C5 C6 C1 122.3(10)
C5 C6 H6 118.9
C2A C1A C7 117.4(10)
C6A C1A C7 122.9(10)
C6A C1A C2A 118.8(8)
C1A C2A H2A 121.0
C3A C2A C1A 118.0(9)
C3A C2A H2A 121.0
C2A C3A H3A 119.3
C4A C3A C2A 121.3(8)
C4A C3A H3A 119.3
C3A C4A H4A 119.7
C5A C4A C3A 120.6(8)
C5A C4A H4A 119.7
C4A C5A H5A 121.0
C4A C5A C6A 118.1(8)
C6A C5A H5A 121.0
C1A C6A H6A 118.8
C5A C6A C1A 122.5(9)
C5A C6A H6A 118.8

loop_
_geom_bond_atom_site_label_1
_geom_bond_atom_site_label_2
_geom_bond_distance
Te1 C7 2.176(3)
Te1 C8 2.081(3)
N1 C8 1.134(3)
C7 H7AA 0.9700
C7 H7AB 0.9700
C7 H7BC 0.9700
C7 H7BD 0.9700
C7 C1 1.430(16)
C7 C1A 1.537(12)
C1 C2 1.391(11)
C1 C6 1.393(11)
C2 H2 0.9300
C2 C3 1.405(11)
C3 H3 0.9300
C3 C4 1.372(12)
C4 H4 0.9300
C4 C5 1.351(11)
C5 H5 0.9300
C5 C6 1.371(11)
C6 H6 0.9300
C1A C2A 1.395(9)
C1A C6A 1.378(9)
C2A H2A 0.9300
C2A C3A 1.383(9)
C3A H3A 0.9300
C3A C4A 1.381(10)
C4A H4A 0.9300
C4A C5A 1.366(10)
C5A H5A 0.9300
C5A C6A 1.371(10)
C6A H6A 0.9300

loop_
_geom_torsion_atom_site_label_1
_geom_torsion_atom_site_label_2
_geom_torsion_atom_site_label_3
_geom_torsion_atom_site_label_4
_geom_torsion
Te1 C7 C1 C2 96(2)
Te1 C7 C1 C6 -72(3)
Te1 C7 C1A C2A 106.2(19)
Te1 C7 C1A C6A -84(2)
C7 C1 C2 C3 -177(2)
C7 C1 C6 C5 178(2)
C7 C1A C2A C3A 177.5(17)
C7 C1A C6A C5A -178.8(17)
C1 C2 C3 C4 2(4)
C2 C1 C6 C5 9(4)
C2 C3 C4 C5 3(3)
C3 C4 C5 C6 -3(3)
C4 C5 C6 C1 -4(4)
C6 C1 C2 C3 -8(4)
C1A C2A C3A C4A -1(3)
C2A C1A C6A C5A -9(4)
C2A C3A C4A C5A -5(2)
C3A C4A C5A C6A 3(2)
C4A C5A C6A C1A 4(3)
C6A C1A C2A C3A 8(3)
